data_4067667
loop_
_publ_author_name
'Mendoza, Consuelo'
'Bern\`es, Sylvain'
'Torrens, Hugo'
'Arroyo, Maribel'

_publ_section_title
;
 Carbon&#x2212;Fluorine Bond Activation in Thermolysis Reactions of the
 Osmium(IV) Perfluorothiolate Compounds [Os(SC6F5)4(P(C6H4X-4)3)] (X =
 CF3, Cl, F, H, CH3, and OCH3)
;
_journal_issue 12
_journal_name_full Organometallics
_journal_page_first 2646
_journal_paper_doi 10.1021/om901065g
_journal_volume 29
_journal_year 2010
_chemical_compound_source 'CH2Cl2/hexane (1:4)'
_chemical_formula_moiety 'C39 H21 F14 Os P S4'
_chemical_formula_sum 'C39 H21 F14 Os P S4'
_chemical_formula_weight 1104.97
_chemical_melting_point 493
_space_group_IT_number 2
_symmetry_cell_setting triclinic
_symmetry_Int_Tables_number 2
_symmetry_space_group_name_Hall '-P 1'
_symmetry_space_group_name_H-M 'P -1'
_atom_sites_solution_hydrogens geom
_atom_sites_solution_primary direct
_atom_sites_solution_secondary difmap
_audit_creation_date 2009-03-11
_audit_creation_method SHELXTL-Plus
_cell_angle_alpha 69.348(10)
_cell_angle_beta 85.700(13)
_cell_angle_gamma 74.435(12)
_cell_formula_units_Z 2
_cell_length_a 10.648(2)
_cell_length_b 14.992(2)
_cell_length_c 15.431(3)
_cell_measurement_pressure 101(2)
_cell_measurement_reflns_used 38
_cell_measurement_temperature 293(1)
_cell_measurement_theta_max 10.98
_cell_measurement_theta_min 3.88
_cell_volume 2220.0(7)
_computing_cell_refinement XSCANS
_computing_data_collection 'XSCANS (Siemens, 1996)'
_computing_data_reduction XSCANS
_computing_molecular_graphics SHELXTL-Plus
_computing_publication_material SHELXTL-Plus
_computing_structure_refinement SHELXTL-Plus
_computing_structure_solution 'SHELXTL-Plus (Sheldrick, 1998)'
_diffrn_ambient_pressure 101(2)
_diffrn_ambient_temperature 296(1)
_diffrn_detector 'Scintillation counter'
_diffrn_measured_fraction_theta_full 0.968
_diffrn_measured_fraction_theta_max 0.968
_diffrn_measurement_device_type 'Bruker P4'
_diffrn_measurement_method '2\q/\w scans'
_diffrn_radiation_monochromator graphite
_diffrn_radiation_probe x-ray
_diffrn_radiation_type MoK\a
_diffrn_radiation_wavelength 0.71073
_diffrn_reflns_av_R_equivalents 0.0456
_diffrn_reflns_av_sigmaI/netI 0.0754
_diffrn_reflns_limit_h_max 2
_diffrn_reflns_limit_h_min -11
_diffrn_reflns_limit_k_max 15
_diffrn_reflns_limit_k_min -15
_diffrn_reflns_limit_l_max 16
_diffrn_reflns_limit_l_min -16
_diffrn_reflns_number 7715
_diffrn_reflns_theta_full 23.00
_diffrn_reflns_theta_max 23.00
_diffrn_reflns_theta_min 1.99
_diffrn_source 'fine-focus sealed tube'
_diffrn_source_current 30
_diffrn_source_power 1.5
_diffrn_source_type FN4
_diffrn_source_voltage 50
_diffrn_standards_decay_% <1
_diffrn_standards_interval_count 48
_diffrn_standards_number 2
_exptl_absorpt_coefficient_mu 3.182
_exptl_absorpt_correction_T_max 0.68975
_exptl_absorpt_correction_T_min 0.50239
_exptl_absorpt_correction_type psi-scan
_exptl_absorpt_process_details 'XSCANS (Siemens, 1996)'
_exptl_crystal_colour 'Dark green'
_exptl_crystal_density_diffrn 1.653
_exptl_crystal_density_method 'not measured'
_exptl_crystal_description plate
_exptl_crystal_F_000 1072
_exptl_crystal_size_max 0.50
_exptl_crystal_size_mid 0.20
_exptl_crystal_size_min 0.04
_refine_diff_density_max 1.239
_refine_diff_density_min -0.795
_refine_diff_density_rms 0.118
_refine_ls_extinction_method none
_refine_ls_goodness_of_fit_ref 1.013
_refine_ls_hydrogen_treatment constr
_refine_ls_matrix_type full
_refine_ls_number_constraints 0
_refine_ls_number_parameters 535
_refine_ls_number_reflns 5978
_refine_ls_number_restraints 0
_refine_ls_restrained_S_all 1.013
_refine_ls_R_factor_all 0.0761
_refine_ls_R_factor_gt 0.0471
_refine_ls_shift/su_max 0.001
_refine_ls_shift/su_mean 0.000
_refine_ls_structure_factor_coef Fsqd
_refine_ls_weighting_details 'calc w=1/[\s^2^(Fo^2^)+(0.0600P)^2^+0.9334P] where P=(Fo^2^+2Fc^2^)/3'
_refine_ls_weighting_scheme calc
_refine_ls_wR_factor_gt 0.1025
_refine_ls_wR_factor_ref 0.1143
_reflns_number_gt 4586
_reflns_number_total 5978
_reflns_threshold_expression I>2\s(I)
_cod_data_source_file om901065g_si_001.cif
_cod_data_source_block 5d
_cod_original_cell_volume 2219.8(7)
_cod_database_code 4067667

loop_
_symmetry_equiv_pos_as_xyz
'x, y, z'
'-x, -y, -z'

loop_
_atom_site_label
_atom_site_type_symbol
_atom_site_fract_x
_atom_site_fract_y
_atom_site_fract_z
_atom_site_U_iso_or_equiv
_atom_site_adp_type
_atom_site_occupancy
_atom_site_symmetry_multiplicity
_atom_site_calc_flag
_atom_site_refinement_flags
Os1 Os -0.27711(3) 0.72362(2) 0.66489(2) 0.05021(16) Uani 1 1 d .
P1 P -0.3633(2) 0.63985(17) 0.80871(15) 0.0547(6) Uani 1 1 d .
S1 S -0.1900(2) 0.81621(17) 0.52607(16) 0.0626(6) Uani 1 1 d .
S2 S -0.2630(2) 0.83526(16) 0.72207(16) 0.0583(6) Uani 1 1 d .
S3 S -0.4654(2) 0.74060(19) 0.59963(16) 0.0670(7) Uani 1 1 d .
S4 S -0.1223(2) 0.58384(16) 0.68689(16) 0.0625(6) Uani 1 1 d .
C1 C -0.5350(9) 0.6917(7) 0.8176(6) 0.060(2) Uani 1 1 d .
C2 C -0.5779(10) 0.7927(9) 0.8043(8) 0.088(3) Uani 1 1 d .
H2A H -0.5177 0.8302 0.7940 0.106 Uiso 1 1 calc R
C3 C -0.7095(11) 0.8367(8) 0.8065(8) 0.092(4) Uani 1 1 d .
H3A H -0.7352 0.9034 0.7994 0.110 Uiso 1 1 calc R
C4 C -0.8035(10) 0.7873(12) 0.8187(7) 0.096(4) Uani 1 1 d .
C4' C -0.9456(11) 0.8383(10) 0.8203(10) 0.124(5) Uani 1 1 d .
H4'A H -0.9576 0.9085 0.7945 0.187 Uiso 1 1 calc R
H4'B H -0.9746 0.8206 0.8831 0.187 Uiso 1 1 calc R
H4'C H -0.9953 0.8184 0.7844 0.187 Uiso 1 1 calc R
C5 C -0.7610(11) 0.6884(10) 0.8296(8) 0.086(3) Uani 1 1 d .
H5A H -0.8215 0.6516 0.8379 0.103 Uiso 1 1 calc R
C6 C -0.6308(11) 0.6438(9) 0.8284(6) 0.078(3) Uani 1 1 d .
H6A H -0.6062 0.5772 0.8354 0.093 Uiso 1 1 calc R
C7 C -0.3474(8) 0.5104(7) 0.8318(6) 0.059(2) Uani 1 1 d .
C8 C -0.3784(10) 0.4757(8) 0.7658(7) 0.077(3) Uani 1 1 d .
H8A H -0.4089 0.5209 0.7077 0.093 Uiso 1 1 calc R
C9 C -0.3657(12) 0.3775(9) 0.7831(8) 0.092(4) Uani 1 1 d .
H9A H -0.3878 0.3576 0.7369 0.110 Uiso 1 1 calc R
C10 C -0.3213(12) 0.3092(8) 0.8666(9) 0.088(3) Uani 1 1 d .
C10' C -0.3056(16) 0.1988(8) 0.8841(11) 0.146(6) Uani 1 1 d .
H10A H -0.3439 0.1921 0.8330 0.220 Uiso 1 1 calc R
H10B H -0.3486 0.1707 0.9401 0.220 Uiso 1 1 calc R
H10C H -0.2146 0.1649 0.8899 0.220 Uiso 1 1 calc R
C11 C -0.2907(12) 0.3388(8) 0.9338(8) 0.092(3) Uani 1 1 d .
H11A H -0.2624 0.2921 0.9917 0.110 Uiso 1 1 calc R
C12 C -0.3009(9) 0.4384(6) 0.9177(7) 0.068(3) Uani 1 1 d .
H12A H -0.2768 0.4570 0.9642 0.082 Uiso 1 1 calc R
C13 C -0.2879(9) 0.6441(6) 0.9094(6) 0.055(2) Uani 1 1 d .
C14 C -0.3594(10) 0.6598(8) 0.9842(7) 0.078(3) Uani 1 1 d .
H14A H -0.4495 0.6703 0.9833 0.093 Uiso 1 1 calc R
C15 C -0.2986(12) 0.6599(8) 1.0593(8) 0.089(3) Uani 1 1 d .
H15A H -0.3474 0.6675 1.1100 0.107 Uiso 1 1 calc R
C16 C -0.1637(11) 0.6489(7) 1.0607(7) 0.071(3) Uani 1 1 d .
C16' C -0.0972(12) 0.6561(9) 1.1409(8) 0.104(4) Uani 1 1 d .
H16A H -0.0471 0.7039 1.1174 0.156 Uiso 1 1 calc R
H16B H -0.0406 0.5930 1.1742 0.156 Uiso 1 1 calc R
H16C H -0.1621 0.6761 1.1818 0.156 Uiso 1 1 calc R
C17 C -0.0940(10) 0.6297(8) 0.9892(7) 0.079(3) Uani 1 1 d .
H17A H -0.0036 0.6165 0.9913 0.095 Uiso 1 1 calc R
C18 C -0.1543(10) 0.6292(7) 0.9131(7) 0.073(3) Uani 1 1 d .
H18A H -0.1043 0.6188 0.8638 0.088 Uiso 1 1 calc R
C19 C -0.1910(8) 0.9242(6) 0.5448(7) 0.059(2) Uani 1 1 d .
C20 C -0.2209(8) 0.9331(6) 0.6301(7) 0.058(2) Uani 1 1 d .
C21 C -0.2188(9) 1.0174(8) 0.6470(8) 0.075(3) Uani 1 1 d .
F21 F -0.2447(7) 1.0277(4) 0.7291(5) 0.0993(19) Uani 1 1 d .
C22 C -0.1887(11) 1.0946(9) 0.5767(11) 0.091(4) Uani 1 1 d .
F22 F -0.1927(8) 1.1799(4) 0.5904(6) 0.131(3) Uani 1 1 d .
C23 C -0.1645(11) 1.0866(8) 0.4927(11) 0.094(4) Uani 1 1 d .
F23 F -0.1391(7) 1.1655(4) 0.4198(5) 0.126(3) Uani 1 1 d .
C24 C -0.1649(10) 1.0042(9) 0.4735(8) 0.080(3) Uani 1 1 d .
F24 F -0.1331(6) 0.9975(5) 0.3906(4) 0.105(2) Uani 1 1 d .
C25 C -0.4471(8) 0.7727(7) 0.4771(6) 0.056(2) Uani 1 1 d .
C26 C -0.4140(8) 0.6962(7) 0.4403(7) 0.059(2) Uani 1 1 d .
F26 F -0.3950(6) 0.6018(4) 0.4958(4) 0.0875(17) Uani 1 1 d .
C27 C -0.3968(10) 0.7167(8) 0.3475(8) 0.075(3) Uani 1 1 d .
F27 F -0.3632(7) 0.6438(5) 0.3127(5) 0.124(2) Uani 1 1 d .
C28 C -0.4120(11) 0.8118(8) 0.2896(7) 0.079(3) Uani 1 1 d .
F28 F -0.3952(8) 0.8310(6) 0.1981(4) 0.129(3) Uani 1 1 d .
C29 C -0.4455(10) 0.8875(9) 0.3229(7) 0.080(3) Uani 1 1 d .
F29 F -0.4589(7) 0.9797(5) 0.2661(4) 0.112(2) Uani 1 1 d .
C30 C -0.4625(9) 0.8659(7) 0.4178(7) 0.063(2) Uani 1 1 d .
F30 F -0.4938(6) 0.9419(4) 0.4484(4) 0.0852(17) Uani 1 1 d .
C31 C 0.0031(8) 0.5969(6) 0.6044(6) 0.055(2) Uani 1 1 d .
C32 C -0.0116(10) 0.6115(7) 0.5124(7) 0.069(3) Uani 1 1 d .
F32 F -0.1281(6) 0.6202(5) 0.4788(4) 0.0892(17) Uani 1 1 d .
C33 C 0.0931(12) 0.6168(8) 0.4535(7) 0.079(3) Uani 1 1 d .
F33 F 0.0714(8) 0.6339(5) 0.3633(5) 0.119(2) Uani 1 1 d .
C34 C 0.2131(12) 0.6069(8) 0.4858(10) 0.084(3) Uani 1 1 d .
F34 F 0.3133(7) 0.6142(5) 0.4269(5) 0.125(2) Uani 1 1 d .
C35 C 0.2298(10) 0.5922(7) 0.5764(9) 0.076(3) Uani 1 1 d .
F35 F 0.3489(6) 0.5826(6) 0.6067(6) 0.130(3) Uani 1 1 d .
C36 C 0.1278(10) 0.5858(7) 0.6343(7) 0.068(3) Uani 1 1 d .
F36 F 0.1504(6) 0.5702(5) 0.7237(5) 0.1019(19) Uani 1 1 d .

loop_
_atom_site_aniso_label
_atom_site_aniso_U_11
_atom_site_aniso_U_22
_atom_site_aniso_U_33
_atom_site_aniso_U_23
_atom_site_aniso_U_13
_atom_site_aniso_U_12
Os1 0.0490(2) 0.0522(2) 0.0478(2) -0.01360(16) -0.00103(15) -0.01493(16)
P1 0.0530(14) 0.0627(14) 0.0470(13) -0.0147(11) 0.0041(11) -0.0192(12)
S1 0.0639(15) 0.0608(14) 0.0583(14) -0.0125(12) 0.0026(12) -0.0199(12)
S2 0.0606(14) 0.0535(13) 0.0600(14) -0.0175(11) -0.0048(12) -0.0148(11)
S3 0.0595(15) 0.0876(17) 0.0566(14) -0.0216(13) -0.0037(12) -0.0264(13)
S4 0.0602(15) 0.0530(13) 0.0656(15) -0.0144(11) 0.0067(12) -0.0103(11)
C1 0.064(6) 0.061(6) 0.054(6) -0.017(5) 0.000(5) -0.016(5)
C2 0.052(7) 0.092(9) 0.098(9) -0.013(7) 0.006(6) -0.013(6)
C3 0.070(8) 0.061(7) 0.114(10) 0.000(6) 0.006(7) -0.008(6)
C4 0.049(7) 0.161(13) 0.061(7) -0.028(8) -0.004(5) -0.015(8)
C4' 0.065(8) 0.140(12) 0.136(12) -0.018(9) -0.003(8) -0.013(8)
C5 0.059(8) 0.128(11) 0.098(9) -0.065(8) 0.021(6) -0.040(7)
C6 0.082(8) 0.113(8) 0.060(6) -0.043(6) 0.014(6) -0.045(7)
C7 0.054(5) 0.084(7) 0.045(5) -0.020(5) 0.012(4) -0.031(5)
C8 0.093(8) 0.081(8) 0.057(6) -0.017(6) -0.008(6) -0.028(6)
C9 0.138(11) 0.094(9) 0.071(8) -0.037(7) 0.019(7) -0.069(8)
C10 0.115(9) 0.067(7) 0.082(8) -0.024(7) 0.007(7) -0.027(6)
C10' 0.217(18) 0.073(9) 0.157(14) -0.037(9) -0.004(12) -0.053(10)
C11 0.125(10) 0.067(8) 0.071(7) -0.002(6) -0.013(7) -0.030(7)
C12 0.084(7) 0.049(6) 0.069(7) -0.012(5) -0.008(6) -0.021(5)
C13 0.059(6) 0.058(5) 0.050(5) -0.017(4) -0.002(5) -0.022(4)
C14 0.064(6) 0.112(9) 0.067(7) -0.045(6) 0.010(6) -0.022(6)
C15 0.085(9) 0.116(9) 0.071(8) -0.049(7) 0.011(7) -0.014(7)
C16 0.076(8) 0.073(7) 0.060(7) -0.021(5) -0.011(6) -0.012(5)
C16' 0.116(10) 0.111(9) 0.082(8) -0.032(7) -0.031(7) -0.018(8)
C17 0.065(7) 0.110(9) 0.062(7) -0.023(6) 0.004(6) -0.032(6)
C18 0.069(7) 0.102(8) 0.052(6) -0.029(5) 0.004(5) -0.024(6)
C19 0.042(5) 0.055(6) 0.065(7) -0.005(5) -0.007(5) -0.011(4)
C20 0.054(6) 0.040(5) 0.076(7) -0.015(5) -0.009(5) -0.012(4)
C21 0.054(6) 0.084(8) 0.080(8) -0.020(7) 0.000(6) -0.018(6)
F21 0.121(5) 0.075(4) 0.111(5) -0.043(4) -0.003(4) -0.025(4)
C22 0.065(7) 0.088(10) 0.123(11) -0.050(9) -0.004(8) -0.008(6)
F22 0.166(7) 0.059(4) 0.176(7) -0.041(4) 0.000(6) -0.043(4)
C23 0.078(8) 0.054(7) 0.133(12) 0.002(8) -0.004(8) -0.037(6)
F23 0.128(6) 0.067(4) 0.154(6) 0.009(4) 0.003(5) -0.043(4)
C24 0.059(7) 0.104(10) 0.066(8) -0.009(7) 0.004(5) -0.028(6)
F24 0.103(5) 0.123(5) 0.072(4) -0.005(4) 0.019(4) -0.046(4)
C25 0.049(5) 0.067(6) 0.054(5) -0.021(5) -0.010(4) -0.012(5)
C26 0.049(5) 0.060(6) 0.064(7) -0.017(5) -0.002(5) -0.012(4)
F26 0.094(4) 0.069(4) 0.102(4) -0.027(3) 0.000(4) -0.027(3)
C27 0.077(7) 0.077(8) 0.087(8) -0.051(7) 0.002(6) -0.015(6)
F27 0.145(6) 0.135(6) 0.121(6) -0.086(5) -0.006(5) -0.026(5)
C28 0.103(9) 0.075(8) 0.054(7) -0.026(6) -0.002(6) -0.010(6)
F28 0.174(7) 0.138(6) 0.060(4) -0.035(4) 0.000(4) -0.014(5)
C29 0.081(8) 0.085(8) 0.059(7) -0.009(7) -0.010(6) -0.016(6)
F29 0.133(6) 0.087(5) 0.081(4) 0.001(4) -0.003(4) -0.011(4)
C30 0.059(6) 0.059(6) 0.068(7) -0.025(6) -0.010(5) -0.005(5)
F30 0.102(4) 0.053(3) 0.093(4) -0.029(3) -0.014(3) 0.000(3)
C31 0.049(6) 0.050(5) 0.070(7) -0.024(5) 0.011(5) -0.017(4)
C32 0.066(7) 0.080(7) 0.063(7) -0.031(5) 0.004(6) -0.015(5)
F32 0.079(4) 0.118(5) 0.078(4) -0.044(3) -0.008(3) -0.020(3)
C33 0.094(9) 0.083(7) 0.062(7) -0.032(6) 0.015(7) -0.021(6)
F33 0.146(6) 0.135(6) 0.082(5) -0.049(4) 0.028(4) -0.036(5)
C34 0.065(8) 0.089(8) 0.100(10) -0.038(7) 0.030(8) -0.023(6)
F34 0.103(5) 0.133(6) 0.143(6) -0.054(5) 0.060(5) -0.044(4)
C35 0.053(7) 0.075(7) 0.112(10) -0.037(7) 0.003(7) -0.029(5)
F35 0.073(5) 0.142(6) 0.186(8) -0.060(6) 0.008(5) -0.045(4)
C36 0.073(8) 0.071(7) 0.072(7) -0.035(5) 0.010(6) -0.027(5)
F36 0.102(5) 0.125(5) 0.094(5) -0.049(4) -0.015(4) -0.033(4)

loop_
_atom_type_symbol
_atom_type_description
_atom_type_scat_dispersion_real
_atom_type_scat_dispersion_imag
_atom_type_scat_source
C C 0.0033 0.0016 'International Tables Vol C Tables 4.2.6.8 and 6.1.1.4'
H H 0.0000 0.0000 'International Tables Vol C Tables 4.2.6.8 and 6.1.1.4'
F F 0.0171 0.0103 'International Tables Vol C Tables 4.2.6.8 and 6.1.1.4'
P P 0.1023 0.0942 'International Tables Vol C Tables 4.2.6.8 and 6.1.1.4'
S S 0.1246 0.1234 'International Tables Vol C Tables 4.2.6.8 and 6.1.1.4'
Os Os -1.2165 7.6030 'International Tables Vol C Tables 4.2.6.8 and 6.1.1.4'

loop_
_geom_angle_atom_site_label_1
_geom_angle_atom_site_label_2
_geom_angle_atom_site_label_3
_geom_angle
S2 Os1 S3 118.34(9)
S2 Os1 S4 122.84(9)
S3 Os1 S4 118.23(10)
S2 Os1 S1 87.25(9)
S3 Os1 S1 95.05(9)
S4 Os1 S1 95.48(8)
S2 Os1 P1 88.47(8)
S3 Os1 P1 86.99(8)
S4 Os1 P1 86.83(8)
S1 Os1 P1 175.73(8)
C1 P1 C7 104.7(4)
C1 P1 C13 104.9(4)
C7 P1 C13 105.1(4)
C1 P1 Os1 112.8(3)
C7 P1 Os1 115.0(3)
C13 P1 Os1 113.4(3)
C19 S1 Os1 103.4(3)
C20 S2 Os1 107.4(3)
C25 S3 Os1 109.4(3)
C31 S4 Os1 112.9(3)
C6 C1 C2 115.8(9)
C6 C1 P1 126.0(8)
C2 C1 P1 118.0(7)
C3 C2 C1 120.0(10)
C3 C2 H2A 120.0
C1 C2 H2A 120.0
C4 C3 C2 123.3(11)
C4 C3 H3A 118.3
C2 C3 H3A 118.3
C3 C4 C5 116.4(10)
C3 C4 C4' 121.5(14)
C5 C4 C4' 122.1(12)
C4 C4' H4'A 109.5
C4 C4' H4'B 109.5
H4'A C4' H4'B 109.5
C4 C4' H4'C 109.5
H4'A C4' H4'C 109.5
H4'B C4' H4'C 109.5
C6 C5 C4 120.8(11)
C6 C5 H5A 119.6
C4 C5 H5A 119.6
C1 C6 C5 123.6(11)
C1 C6 H6A 118.2
C5 C6 H6A 118.2
C8 C7 C12 115.8(9)
C8 C7 P1 122.4(7)
C12 C7 P1 121.7(7)
C9 C8 C7 122.5(9)
C9 C8 H8A 118.7
C7 C8 H8A 118.7
C10 C9 C8 120.7(10)
C10 C9 H9A 119.6
C8 C9 H9A 119.6
C11 C10 C9 119.3(10)
C11 C10 C10' 120.8(11)
C9 C10 C10' 119.9(11)
C10 C10' H10A 109.5
C10 C10' H10B 109.5
H10A C10' H10B 109.5
C10 C10' H10C 109.5
H10A C10' H10C 109.5
H10B C10' H10C 109.5
C10 C11 C12 121.2(10)
C10 C11 H11A 119.4
C12 C11 H11A 119.4
C11 C12 C7 120.4(9)
C11 C12 H12A 119.8
C7 C12 H12A 119.8
C18 C13 C14 117.9(8)
C18 C13 P1 119.4(7)
C14 C13 P1 122.6(7)
C15 C14 C13 120.7(10)
C15 C14 H14A 119.6
C13 C14 H14A 119.6
C14 C15 C16 120.9(10)
C14 C15 H15A 119.6
C16 C15 H15A 119.6
C17 C16 C15 117.9(9)
C17 C16 C16' 121.1(10)
C15 C16 C16' 121.1(10)
C16 C16' H16A 109.5
C16 C16' H16B 109.5
H16A C16' H16B 109.5
C16 C16' H16C 109.5
H16A C16' H16C 109.5
H16B C16' H16C 109.5
C16 C17 C18 121.5(10)
C16 C17 H17A 119.2
C18 C17 H17A 119.2
C13 C18 C17 120.9(9)
C13 C18 H18A 119.6
C17 C18 H18A 119.6
C20 C19 C24 118.4(9)
C20 C19 S1 120.7(7)
C24 C19 S1 120.9(9)
C19 C20 C21 121.5(9)
C19 C20 S2 120.2(7)
C21 C20 S2 118.2(8)
F21 C21 C22 117.7(11)
F21 C21 C20 123.0(10)
C22 C21 C20 119.3(11)
C23 C22 F22 120.8(13)
C23 C22 C21 118.7(11)
F22 C22 C21 120.3(13)
C22 C23 C24 123.6(11)
C22 C23 F23 119.4(13)
C24 C23 F23 116.9(14)
F24 C24 C23 121.5(11)
F24 C24 C19 120.0(11)
C23 C24 C19 118.4(11)
C30 C25 C26 117.9(8)
C30 C25 S3 124.0(7)
C26 C25 S3 118.2(7)
F26 C26 C27 118.8(9)
F26 C26 C25 120.7(9)
C27 C26 C25 120.4(9)
F27 C27 C28 119.5(10)
F27 C27 C26 120.4(10)
C28 C27 C26 120.1(9)
F28 C28 C29 119.6(10)
F28 C28 C27 119.4(10)
C29 C28 C27 120.9(10)
F29 C29 C28 120.4(10)
F29 C29 C30 121.0(10)
C28 C29 C30 118.6(10)
F30 C30 C25 120.8(9)
F30 C30 C29 117.1(9)
C25 C30 C29 122.1(9)
C32 C31 C36 116.2(9)
C32 C31 S4 124.7(7)
C36 C31 S4 118.9(7)
F32 C32 C31 119.8(9)
F32 C32 C33 119.2(9)
C31 C32 C33 120.9(10)
F33 C33 C34 121.4(11)
F33 C33 C32 118.0(11)
C34 C33 C32 120.6(10)
F34 C34 C35 120.9(12)
F34 C34 C33 119.7(12)
C35 C34 C33 119.4(10)
F35 C35 C34 118.3(11)
F35 C35 C36 121.6(11)
C34 C35 C36 120.1(10)
F36 C36 C35 117.5(10)
F36 C36 C31 119.8(9)
C35 C36 C31 122.7(10)

loop_
_geom_bond_atom_site_label_1
_geom_bond_atom_site_label_2
_geom_bond_distance
Os1 S2 2.190(2)
Os1 S3 2.224(2)
Os1 S4 2.225(2)
Os1 S1 2.382(2)
Os1 P1 2.386(2)
P1 C1 1.801(10)
P1 C7 1.807(10)
P1 C13 1.829(9)
S1 C19 1.738(10)
S2 C20 1.777(9)
S3 C25 1.788(9)
S4 C31 1.775(9)
C1 C6 1.367(13)
C1 C2 1.403(14)
C2 C3 1.384(14)
C2 H2A 0.9300
C3 C4 1.362(16)
C3 H3A 0.9300
C4 C5 1.382(16)
C4 C4' 1.504(15)
C4' H4'A 0.9600
C4' H4'B 0.9600
C4' H4'C 0.9600
C5 C6 1.370(14)
C5 H5A 0.9300
C6 H6A 0.9300
C7 C8 1.391(12)
C7 C12 1.403(12)
C8 C9 1.371(14)
C8 H8A 0.9300
C9 C10 1.355(15)
C9 H9A 0.9300
C10 C11 1.353(14)
C10 C10' 1.544(15)
C10' H10A 0.9600
C10' H10B 0.9600
C10' H10C 0.9600
C11 C12 1.400(13)
C11 H11A 0.9300
C12 H12A 0.9300
C13 C18 1.381(12)
C13 C14 1.390(12)
C14 C15 1.370(14)
C14 H14A 0.9300
C15 C16 1.401(14)
C15 H15A 0.9300
C16 C17 1.357(13)
C16 C16' 1.520(14)
C16' H16A 0.9600
C16' H16B 0.9600
C16' H16C 0.9600
C17 C18 1.382(13)
C17 H17A 0.9300
C18 H18A 0.9300
C19 C20 1.375(12)
C19 C24 1.390(13)
C20 C21 1.383(14)
C21 F21 1.329(12)
C21 C22 1.371(16)
C22 C23 1.343(17)
C22 F22 1.358(13)
C23 C24 1.368(16)
C23 F23 1.388(12)
C24 F24 1.329(12)
C25 C30 1.347(12)
C25 C26 1.406(12)
C26 F26 1.339(10)
C26 C27 1.364(13)
C27 F27 1.336(11)
C27 C28 1.362(14)
C28 F28 1.347(11)
C28 C29 1.358(14)
C29 F29 1.325(11)
C29 C30 1.393(13)
C30 F30 1.336(10)
C31 C32 1.373(12)
C31 C36 1.386(13)
C32 F32 1.336(11)
C32 C33 1.386(14)
C33 F33 1.349(12)
C33 C34 1.358(15)
C34 F34 1.350(12)
C34 C35 1.354(15)
C35 F35 1.339(11)
C35 C36 1.355(14)
C36 F36 1.344(11)

loop_
_geom_torsion_atom_site_label_1
_geom_torsion_atom_site_label_2
_geom_torsion_atom_site_label_3
_geom_torsion_atom_site_label_4
_geom_torsion
S2 Os1 P1 C1 81.8(3)
S3 Os1 P1 C1 -36.7(3)
S4 Os1 P1 C1 -155.2(3)
S2 Os1 P1 C7 -158.3(3)
S3 Os1 P1 C7 83.2(3)
S4 Os1 P1 C7 -35.3(3)
S2 Os1 P1 C13 -37.3(3)
S3 Os1 P1 C13 -155.8(3)
S4 Os1 P1 C13 85.7(3)
S2 Os1 S1 C19 -8.9(3)
S3 Os1 S1 C19 109.3(3)
S4 Os1 S1 C19 -131.6(3)
S3 Os1 S2 C20 -85.9(3)
S4 Os1 S2 C20 103.1(3)
S1 Os1 S2 C20 8.3(3)
P1 Os1 S2 C20 -171.7(3)
S2 Os1 S3 C25 109.5(3)
S4 Os1 S3 C25 -79.1(3)
S1 Os1 S3 C25 19.9(3)
P1 Os1 S3 C25 -163.9(3)
S2 Os1 S4 C31 -85.9(4)
S3 Os1 S4 C31 103.1(3)
S1 Os1 S4 C31 4.4(3)
P1 Os1 S4 C31 -172.0(3)
C7 P1 C1 C6 -6.9(9)
C13 P1 C1 C6 -117.3(8)
Os1 P1 C1 C6 118.8(8)
C7 P1 C1 C2 179.0(8)
C13 P1 C1 C2 68.6(8)
Os1 P1 C1 C2 -55.3(8)
C6 C1 C2 C3 2.5(15)
P1 C1 C2 C3 177.2(9)
C1 C2 C3 C4 -1.9(19)
C2 C3 C4 C5 0.4(18)
C2 C3 C4 C4' -179.8(11)
C3 C4 C5 C6 0.2(17)
C4' C4 C5 C6 -179.6(10)
C2 C1 C6 C5 -2.0(15)
P1 C1 C6 C5 -176.2(8)
C4 C5 C6 C1 0.7(17)
C1 P1 C7 C8 78.2(8)
C13 P1 C7 C8 -171.6(8)
Os1 P1 C7 C8 -46.2(9)
C1 P1 C7 C12 -102.8(8)
C13 P1 C7 C12 7.5(9)
Os1 P1 C7 C12 132.9(7)
C12 C7 C8 C9 0.5(15)
P1 C7 C8 C9 179.6(8)
C7 C8 C9 C10 -0.2(18)
C8 C9 C10 C11 0.7(19)
C8 C9 C10 C10' -179.0(11)
C9 C10 C11 C12 -1.7(19)
C10' C10 C11 C12 178.1(11)
C10 C11 C12 C7 2.0(17)
C8 C7 C12 C11 -1.4(14)
P1 C7 C12 C11 179.5(8)
C1 P1 C13 C18 -166.3(7)
C7 P1 C13 C18 83.6(8)
Os1 P1 C13 C18 -42.8(8)
C1 P1 C13 C14 15.0(9)
C7 P1 C13 C14 -95.1(8)
Os1 P1 C13 C14 138.5(7)
C18 C13 C14 C15 -0.3(15)
P1 C13 C14 C15 178.4(8)
C13 C14 C15 C16 3.0(17)
C14 C15 C16 C17 -5.5(16)
C14 C15 C16 C16' 175.7(10)
C15 C16 C17 C18 5.5(16)
C16' C16 C17 C18 -175.8(10)
C14 C13 C18 C17 0.3(14)
P1 C13 C18 C17 -178.5(8)
C16 C17 C18 C13 -2.9(16)
Os1 S1 C19 C20 8.0(8)
Os1 S1 C19 C24 -170.4(7)
C24 C19 C20 C21 -3.3(13)
S1 C19 C20 C21 178.2(7)
C24 C19 C20 S2 176.9(7)
S1 C19 C20 S2 -1.6(10)
Os1 S2 C20 C19 -6.4(8)
Os1 S2 C20 C21 173.7(6)
C19 C20 C21 F21 -178.7(8)
S2 C20 C21 F21 1.1(13)
C19 C20 C21 C22 1.3(14)
S2 C20 C21 C22 -178.9(8)
F21 C21 C22 C23 -178.8(10)
C20 C21 C22 C23 1.2(16)
F21 C21 C22 F22 -3.4(15)
C20 C21 C22 F22 176.6(9)
F22 C22 C23 C24 -177.1(10)
C21 C22 C23 C24 -1.7(18)
F22 C22 C23 F23 2.1(17)
C21 C22 C23 F23 177.5(9)
C22 C23 C24 F24 -176.1(10)
F23 C23 C24 F24 4.7(15)
C22 C23 C24 C19 -0.3(17)
F23 C23 C24 C19 -179.5(8)
C20 C19 C24 F24 178.7(8)
S1 C19 C24 F24 -2.9(13)
C20 C19 C24 C23 2.8(14)
S1 C19 C24 C23 -178.8(8)
Os1 S3 C25 C30 -86.5(8)
Os1 S3 C25 C26 93.1(7)
C30 C25 C26 F26 178.8(8)
S3 C25 C26 F26 -0.9(11)
C30 C25 C26 C27 0.7(13)
S3 C25 C26 C27 -178.9(7)
F26 C26 C27 F27 0.8(14)
C25 C26 C27 F27 178.9(8)
F26 C26 C27 C28 -178.2(9)
C25 C26 C27 C28 -0.1(15)
F27 C27 C28 F28 1.2(16)
C26 C27 C28 F28 -179.7(10)
F27 C27 C28 C29 -179.7(10)
C26 C27 C28 C29 -0.7(17)
F28 C28 C29 F29 -1.5(17)
C27 C28 C29 F29 179.4(10)
F28 C28 C29 C30 179.9(10)
C27 C28 C29 C30 0.8(17)
C26 C25 C30 F30 -179.9(8)
S3 C25 C30 F30 -0.3(13)
C26 C25 C30 C29 -0.6(14)
S3 C25 C30 C29 179.1(8)
F29 C29 C30 F30 0.6(14)
C28 C29 C30 F30 179.2(9)
F29 C29 C30 C25 -178.8(9)
C28 C29 C30 C25 -0.2(15)
Os1 S4 C31 C32 -69.9(8)
Os1 S4 C31 C36 114.3(7)
C36 C31 C32 F32 178.2(8)
S4 C31 C32 F32 2.4(13)
C36 C31 C32 C33 -1.4(14)
S4 C31 C32 C33 -177.2(8)
F32 C32 C33 F33 2.2(14)
C31 C32 C33 F33 -178.3(9)
F32 C32 C33 C34 -179.1(9)
C31 C32 C33 C34 0.5(16)
F33 C33 C34 F34 0.1(16)
C32 C33 C34 F34 -178.6(9)
F33 C33 C34 C35 178.4(10)
C32 C33 C34 C35 -0.3(17)
F34 C34 C35 F35 -1.7(16)
C33 C34 C35 F35 180.0(9)
F34 C34 C35 C36 179.5(9)
C33 C34 C35 C36 1.1(16)
F35 C35 C36 F36 0.5(14)
C34 C35 C36 F36 179.4(9)
F35 C35 C36 C31 179.0(8)
C34 C35 C36 C31 -2.2(15)
C32 C31 C36 F36 -179.3(8)
S4 C31 C36 F36 -3.3(12)
C32 C31 C36 C35 2.3(13)
S4 C31 C36 C35 178.4(7)
